data_4027204
loop_
_publ_author_name
'Abel Ros'
'Beatriz Estepa'
'Antonio Bermejo'
'Eleuterio \'Alvarez'
'Rosario Fern\'andez'
'Jos\'e M. Lassaletta'

_publ_contact_author_address
;
  Prof. Jos\'e M. Lassaletta
     Instituto de Investigaciones Qu\'imicas, C.S.I.C-Universidad de Sevilla,
     Avd. Am\'erico Vespucio, 49., Isla de la Cartuja, E-41092 Sevilla,  Spain  
;
_publ_contact_author_email jmlassa@iiq.csic.es
_publ_contact_author_fax '+34 954 460565'
_publ_contact_author_name 'Prof. Jos\'e M. Lassaletta'
_publ_contact_author_phone '+34 954 489563'
_publ_section_title
;
 Phosphino Hydrazones as Suitable Ligands in the Asymmetric Suzuki-Miyaura
 Cross-Coupling
;
_journal_name_full 'Journal of Organic Chemistry'
_journal_page_first 4740
_journal_page_last 4750
_journal_paper_doi 10.1021/jo300548z
_journal_volume 77
_journal_year 2012
_chemical_absolute_configuration rmad
_chemical_formula_moiety 'C45 H38 Br N2 P Pd'
_chemical_formula_sum 'C45 H38 Br N2 P Pd'
_chemical_formula_weight 824.05
_chemical_name_systematic
; 
 ? 
;
_space_group_IT_number 19
_symmetry_cell_setting orthorhombic
_symmetry_space_group_name_Hall 'P 2ac 2ab'
_symmetry_space_group_name_H-M 'P 21 21 21'
_atom_sites_solution_hydrogens geom
_atom_sites_solution_primary direct
_atom_sites_solution_secondary difmap
_audit_creation_method SHELXL-97
_cell_angle_alpha 90.00
_cell_angle_beta 90.00
_cell_angle_gamma 90.00
_cell_formula_units_Z 4
_cell_length_a 11.0621(5)
_cell_length_b 17.1850(7)
_cell_length_c 19.0239(8)
_cell_measurement_reflns_used 9892
_cell_measurement_temperature 173(2)
_cell_measurement_theta_max 29.52
_cell_measurement_theta_min 2.44
_cell_volume 3616.5(3)
_computing_cell_refinement 'APEX2 Software Suite (Bruker, 2007)'
_computing_data_collection 'APEX2 Software Suite (Bruker, 2007)'
_computing_data_reduction 'APEX2 Software Suite (Bruker, 2007)'
_computing_molecular_graphics 'SHELXTL (Sheldrick, 2008)'
_computing_publication_material 'SHELXTL and publCIF (Westrip, 2010)'
_computing_structure_refinement 'SHELXL97 (Sheldrick, 2008)'
_computing_structure_solution 'SIR2002 (Burla et al., 2003)'
_diffrn_ambient_temperature 173(2)
_diffrn_detector_area_resol_mean 8.26
_diffrn_measured_fraction_theta_full 0.982
_diffrn_measured_fraction_theta_max 0.982
_diffrn_measurement_device_type
;
 Bruker-Nonius X8kappa APEX II CCD area detector
;
_diffrn_measurement_method 'phi and omega scans with narrow frames'
_diffrn_radiation_monochromator graphite
_diffrn_radiation_source 'fine-focus sealed tube'
_diffrn_radiation_type MoK\a
_diffrn_radiation_wavelength 0.71073
_diffrn_reflns_av_R_equivalents 0.0616
_diffrn_reflns_av_sigmaI/netI 0.0802
_diffrn_reflns_limit_h_max 6
_diffrn_reflns_limit_h_min -15
_diffrn_reflns_limit_k_max 21
_diffrn_reflns_limit_k_min -24
_diffrn_reflns_limit_l_max 27
_diffrn_reflns_limit_l_min -24
_diffrn_reflns_number 33447
_diffrn_reflns_theta_full 30.51
_diffrn_reflns_theta_max 30.51
_diffrn_reflns_theta_min 1.60
_diffrn_standards_decay_% 0
_exptl_absorpt_coefficient_mu 1.698
_exptl_absorpt_correction_T_max 0.7970
_exptl_absorpt_correction_T_min 0.7612
_exptl_absorpt_correction_type multi-scan
_exptl_absorpt_process_details
;
program SADABS, Bruker (2001).
;
_exptl_crystal_colour yellow
_exptl_crystal_density_diffrn 1.513
_exptl_crystal_description block
_exptl_crystal_F_000 1672
_exptl_crystal_size_max 0.17
_exptl_crystal_size_mid 0.15
_exptl_crystal_size_min 0.14
_refine_diff_density_max 1.520
_refine_diff_density_min -1.135
_refine_diff_density_rms 0.100
_refine_ls_abs_structure_details 'Flack H D (1983), Acta Cryst. A39, 876-881'
_refine_ls_abs_structure_Flack -0.001(6)
_refine_ls_extinction_method none
_refine_ls_goodness_of_fit_ref 1.044
_refine_ls_hydrogen_treatment constr
_refine_ls_matrix_type full
_refine_ls_number_parameters 451
_refine_ls_number_reflns 10111
_refine_ls_number_restraints 0
_refine_ls_restrained_S_all 1.044
_refine_ls_R_factor_all 0.0719
_refine_ls_R_factor_gt 0.0462
_refine_ls_shift/su_max 0.001
_refine_ls_shift/su_mean 0.000
_refine_ls_structure_factor_coef Fsqd
_refine_ls_weighting_details 'calc w=1/[\s^2^(Fo^2^)+(0.0376P)^2^+0.0000P] where P=(Fo^2^+2Fc^2^)/3'
_refine_ls_weighting_scheme calc
_refine_ls_wR_factor_gt 0.0917
_refine_ls_wR_factor_ref 0.0995
_reflns_number_gt 7683
_reflns_number_total 10111
_reflns_threshold_expression >2sigma(I)
_cod_data_source_file jo300548z_si_002_1.cif
_cod_data_source_block 27a
_cod_database_code 4027204

loop_
_symmetry_equiv_pos_as_xyz
'x, y, z'
'-x+1/2, -y, z+1/2'
'-x, y+1/2, -z+1/2'
'x+1/2, -y+1/2, -z'

loop_
_atom_site_label
_atom_site_type_symbol
_atom_site_fract_x
_atom_site_fract_y
_atom_site_fract_z
_atom_site_U_iso_or_equiv
_atom_site_adp_type
_atom_site_occupancy
_atom_site_symmetry_multiplicity
_atom_site_calc_flag
_atom_site_refinement_flags
Pd1 Pd 0.49755(3) 0.877033(17) 0.730746(14) 0.02268(7) Uani 1 1 d .
Br1 Br 0.31059(3) 0.88343(3) 0.80432(2) 0.03148(11) Uani 1 1 d .
P1 P 0.64902(9) 0.82831(6) 0.66698(6) 0.0206(2) Uani 1 1 d .
N1 N 0.6041(3) 0.84838(19) 0.82283(17) 0.0199(7) Uani 1 1 d .
N2 N 0.6047(3) 0.89966(19) 0.87650(18) 0.0251(8) Uani 1 1 d .
C1 C 0.6691(4) 0.7318(2) 0.7055(2) 0.0250(9) Uani 1 1 d .
C2 C 0.6620(3) 0.7192(2) 0.7782(2) 0.0223(8) Uani 1 1 d .
C3 C 0.6852(4) 0.6435(2) 0.8024(2) 0.0277(9) Uani 1 1 d .
H3 H 0.6799 0.6336 0.8514 0.033 Uiso 1 1 calc R
C4 C 0.7148(4) 0.5840(3) 0.7592(3) 0.0358(11) Uani 1 1 d .
H4 H 0.7290 0.5335 0.7779 0.043 Uiso 1 1 calc R
C5 C 0.7244(4) 0.5970(2) 0.6873(3) 0.0381(12) Uani 1 1 d .
H5 H 0.7462 0.5556 0.6567 0.046 Uiso 1 1 calc R
C6 C 0.7022(4) 0.6697(2) 0.6607(2) 0.0336(10) Uani 1 1 d .
H6 H 0.7092 0.6785 0.6116 0.040 Uiso 1 1 calc R
C7 C 0.6439(3) 0.7783(2) 0.8321(2) 0.0227(8) Uani 1 1 d .
H7 H 0.6633 0.7639 0.8789 0.027 Uiso 1 1 calc R
C8 C 0.8012(3) 0.8691(2) 0.67316(19) 0.0231(8) Uani 1 1 d .
C9 C 0.8236(4) 0.9436(3) 0.6471(2) 0.0304(10) Uani 1 1 d .
H9 H 0.7590 0.9736 0.6284 0.036 Uiso 1 1 calc R
C10 C 0.9398(4) 0.9741(3) 0.6483(3) 0.0374(11) Uani 1 1 d .
H10 H 0.9554 1.0239 0.6285 0.045 Uiso 1 1 calc R
C11 C 1.0311(4) 0.9326(3) 0.6779(3) 0.0460(14) Uani 1 1 d .
H11 H 1.1102 0.9540 0.6796 0.055 Uiso 1 1 calc R
C12 C 1.0102(4) 0.8593(3) 0.7056(3) 0.0402(11) Uani 1 1 d .
H12 H 1.0742 0.8304 0.7262 0.048 Uiso 1 1 calc R
C13 C 0.8957(3) 0.8291(3) 0.7028(3) 0.0317(10) Uani 1 1 d .
H13 H 0.8812 0.7789 0.7220 0.038 Uiso 1 1 calc R
C14 C 0.6215(4) 0.8121(2) 0.5740(2) 0.0244(9) Uani 1 1 d .
C15 C 0.5207(4) 0.7676(3) 0.5546(2) 0.0319(10) Uani 1 1 d .
H15 H 0.4736 0.7428 0.5898 0.038 Uiso 1 1 calc R
C16 C 0.4890(5) 0.7593(3) 0.4846(3) 0.0405(11) Uani 1 1 d .
H16 H 0.4201 0.7294 0.4719 0.049 Uiso 1 1 calc R
C17 C 0.5579(5) 0.7947(3) 0.4335(3) 0.0433(13) Uani 1 1 d .
H17 H 0.5356 0.7901 0.3854 0.052 Uiso 1 1 calc R
C18 C 0.6597(4) 0.8371(3) 0.4519(2) 0.0346(11) Uani 1 1 d .
H18 H 0.7082 0.8602 0.4163 0.041 Uiso 1 1 calc R
C19 C 0.6903(4) 0.8456(2) 0.5210(2) 0.0260(9) Uani 1 1 d .
H19 H 0.7600 0.8751 0.5330 0.031 Uiso 1 1 calc R
C20 C 0.6627(3) 0.8833(3) 0.9444(2) 0.0291(9) Uani 1 1 d .
H20 H 0.7434 0.8585 0.9369 0.035 Uiso 1 1 calc R
C21 C 0.6785(5) 0.9660(3) 0.9746(2) 0.0376(12) Uani 1 1 d .
H21A H 0.6707 0.9661 1.0264 0.045 Uiso 1 1 calc R
H21B H 0.7580 0.9882 0.9615 0.045 Uiso 1 1 calc R
C22 C 0.5748(5) 1.0110(3) 0.9399(3) 0.0419(13) Uani 1 1 d .
H22A H 0.4964 0.9985 0.9623 0.050 Uiso 1 1 calc R
H22B H 0.5886 1.0678 0.9425 0.050 Uiso 1 1 calc R
C23 C 0.5785(4) 0.9825(2) 0.8644(3) 0.0313(10) Uani 1 1 d .
H23 H 0.4971 0.9885 0.8422 0.038 Uiso 1 1 calc R
C24 C 0.5872(4) 0.8343(3) 0.9941(2) 0.0281(10) Uani 1 1 d .
C25 C 0.4614(4) 0.8365(3) 0.9929(2) 0.0307(10) Uani 1 1 d .
H25 H 0.4206 0.8622 0.9556 0.037 Uiso 1 1 calc R
C26 C 0.3958(4) 0.8013(3) 1.0459(3) 0.0393(12) Uani 1 1 d .
H26 H 0.3099 0.8033 1.0452 0.047 Uiso 1 1 calc R
C27 C 0.4545(5) 0.7632(3) 1.1000(3) 0.0407(13) Uani 1 1 d .
H27 H 0.4091 0.7407 1.1371 0.049 Uiso 1 1 calc R
C28 C 0.5781(5) 0.7578(3) 1.1002(3) 0.0369(12) Uani 1 1 d .
H28 H 0.6179 0.7296 1.1365 0.044 Uiso 1 1 calc R
C29 C 0.6448(4) 0.7933(3) 1.0477(2) 0.0315(10) Uani 1 1 d .
H29 H 0.7305 0.7896 1.0481 0.038 Uiso 1 1 calc R
C30 C 0.6723(4) 1.0276(3) 0.8229(2) 0.0337(11) Uani 1 1 d .
C31 C 0.7924(4) 1.0057(3) 0.8213(3) 0.0416(12) Uani 1 1 d .
H31 H 0.8165 0.9567 0.8397 0.050 Uiso 1 1 calc R
C32 C 0.8785(6) 1.0563(4) 0.7923(3) 0.068(2) Uani 1 1 d .
H32 H 0.9614 1.0419 0.7925 0.081 Uiso 1 1 calc R
C33 C 0.8455(8) 1.1253(4) 0.7640(3) 0.078(2) Uani 1 1 d .
H33 H 0.9048 1.1588 0.7443 0.094 Uiso 1 1 calc R
C34 C 0.7267(9) 1.1465(4) 0.7639(3) 0.078(3) Uani 1 1 d .
H34 H 0.7036 1.1949 0.7438 0.094 Uiso 1 1 calc R
C35 C 0.6387(6) 1.0979(3) 0.7929(3) 0.0533(15) Uani 1 1 d .
H35 H 0.5561 1.1129 0.7921 0.064 Uiso 1 1 calc R
C36 C 0.4016(4) 0.9073(3) 0.6432(2) 0.0285(10) Uani 1 1 d .
C37 C 0.4351(4) 0.9748(3) 0.6071(2) 0.0342(11) Uani 1 1 d .
C38 C 0.5300(4) 1.0263(3) 0.6312(2) 0.0354(11) Uani 1 1 d .
H38 H 0.5718 1.0149 0.6735 0.042 Uiso 1 1 calc R
C39 C 0.5595(5) 1.0905(3) 0.5938(3) 0.0447(13) Uani 1 1 d .
H39 H 0.6230 1.1231 0.6100 0.054 Uiso 1 1 calc R
C40 C 0.4994(6) 1.1097(3) 0.5324(3) 0.0582(14) Uani 1 1 d .
H40 H 0.5224 1.1549 0.5071 0.070 Uiso 1 1 calc R
C41 C 0.4094(5) 1.0653(4) 0.5085(3) 0.0519(15) Uani 1 1 d .
H41 H 0.3692 1.0800 0.4665 0.062 Uiso 1 1 calc R
C42 C 0.3721(4) 0.9970(3) 0.5440(2) 0.0348(11) Uani 1 1 d .
C43 C 0.2763(5) 0.9501(3) 0.5200(3) 0.0484(14) Uani 1 1 d .
H43 H 0.2335 0.9643 0.4786 0.058 Uiso 1 1 calc R
C44 C 0.2436(4) 0.8828(4) 0.5567(3) 0.0482(13) Uani 1 1 d .
H44 H 0.1794 0.8508 0.5405 0.058 Uiso 1 1 calc R
C45 C 0.3086(4) 0.8631(3) 0.6189(3) 0.0427(12) Uani 1 1 d .
H45 H 0.2862 0.8177 0.6442 0.051 Uiso 1 1 calc R

loop_
_atom_site_aniso_label
_atom_site_aniso_U_11
_atom_site_aniso_U_22
_atom_site_aniso_U_33
_atom_site_aniso_U_23
_atom_site_aniso_U_13
_atom_site_aniso_U_12
Pd1 0.02247(12) 0.02330(15) 0.02226(12) 0.00319(14) 0.00069(15) 0.00460(15)
Br1 0.02253(17) 0.0347(2) 0.0372(2) 0.0004(2) 0.00239(17) 0.00087(19)
P1 0.0201(4) 0.0201(5) 0.0215(5) 0.0009(4) -0.0002(4) 0.0010(4)
N1 0.0165(14) 0.0229(18) 0.0204(17) 0.0007(14) 0.0010(12) -0.0042(12)
N2 0.0326(18) 0.018(2) 0.0243(18) -0.0032(14) 0.0000(14) -0.0005(14)
C1 0.027(2) 0.021(2) 0.028(2) 0.0020(18) -0.0004(17) 0.0010(16)
C2 0.0198(17) 0.020(2) 0.027(2) 0.0022(17) -0.0030(16) 0.0015(15)
C3 0.0304(19) 0.025(2) 0.028(2) 0.0089(19) -0.0044(19) 0.0005(17)
C4 0.044(3) 0.019(2) 0.044(3) 0.003(2) -0.004(2) 0.007(2)
C5 0.053(3) 0.019(2) 0.043(3) -0.004(2) 0.003(2) 0.009(2)
C6 0.046(3) 0.026(2) 0.029(2) 0.003(2) 0.003(2) 0.010(2)
C7 0.0222(18) 0.022(2) 0.024(2) 0.0026(18) -0.0026(16) -0.0005(16)
C8 0.0264(17) 0.023(2) 0.0196(17) -0.0053(17) 0.0034(15) -0.0020(18)
C9 0.028(2) 0.033(3) 0.031(2) -0.001(2) -0.0014(18) -0.0066(19)
C10 0.038(2) 0.035(3) 0.039(3) -0.009(2) 0.007(2) -0.016(2)
C11 0.023(2) 0.058(4) 0.058(3) -0.018(3) 0.002(2) -0.010(2)
C12 0.027(2) 0.041(3) 0.053(3) -0.009(2) -0.013(2) 0.004(2)
C13 0.0237(19) 0.034(3) 0.037(2) -0.006(2) -0.0009(18) -0.0032(18)
C14 0.0217(18) 0.025(2) 0.026(2) 0.0014(18) 0.0012(16) 0.0024(17)
C15 0.024(2) 0.035(3) 0.037(2) 0.003(2) 0.0005(18) -0.0057(18)
C16 0.032(2) 0.045(3) 0.044(3) -0.008(2) -0.003(2) -0.013(2)
C17 0.060(3) 0.042(3) 0.027(3) -0.001(2) -0.010(2) -0.009(3)
C18 0.046(3) 0.032(3) 0.026(2) 0.001(2) 0.003(2) -0.011(2)
C19 0.0268(19) 0.026(2) 0.025(2) 0.0006(17) 0.0005(17) -0.0057(18)
C20 0.0275(19) 0.034(2) 0.026(2) -0.003(2) -0.0029(16) -0.005(2)
C21 0.047(3) 0.034(3) 0.031(2) -0.010(2) 0.003(2) -0.016(2)
C22 0.049(3) 0.027(3) 0.050(3) -0.010(2) 0.013(2) -0.006(2)
C23 0.034(2) 0.018(2) 0.042(3) -0.009(2) -0.009(2) -0.0003(18)
C24 0.030(2) 0.028(3) 0.026(2) -0.009(2) 0.0025(17) -0.0039(19)
C25 0.029(2) 0.033(3) 0.030(2) 0.001(2) -0.0043(17) -0.0036(19)
C26 0.032(2) 0.040(3) 0.046(3) 0.003(3) 0.006(2) -0.008(2)
C27 0.049(3) 0.044(3) 0.030(3) 0.006(2) 0.007(2) -0.010(2)
C28 0.048(3) 0.035(3) 0.028(3) 0.002(2) -0.009(2) 0.000(2)
C29 0.029(2) 0.038(3) 0.028(2) -0.003(2) -0.0068(19) -0.001(2)
C30 0.051(3) 0.023(2) 0.026(2) -0.0057(19) -0.006(2) -0.010(2)
C31 0.049(3) 0.040(3) 0.036(3) -0.015(2) 0.011(2) -0.016(2)
C32 0.074(4) 0.082(5) 0.047(4) -0.032(4) 0.027(3) -0.045(4)
C33 0.134(7) 0.063(5) 0.038(3) -0.008(4) 0.017(4) -0.062(5)
C34 0.162(8) 0.038(3) 0.035(3) 0.005(3) -0.019(5) -0.035(5)
C35 0.089(4) 0.030(3) 0.041(3) 0.004(2) -0.023(3) -0.016(3)
C36 0.026(2) 0.040(3) 0.020(2) -0.0018(19) -0.0040(16) 0.0037(18)
C37 0.034(2) 0.038(3) 0.031(3) -0.002(2) 0.0029(19) 0.004(2)
C38 0.036(3) 0.034(3) 0.036(3) 0.009(2) 0.0017(19) -0.001(2)
C39 0.045(3) 0.034(3) 0.054(3) 0.014(3) 0.004(3) 0.001(2)
C40 0.062(3) 0.057(4) 0.055(3) 0.020(3) 0.008(3) -0.002(4)
C41 0.052(3) 0.060(4) 0.044(3) 0.018(3) 0.001(3) 0.010(3)
C42 0.036(2) 0.041(3) 0.028(2) 0.002(2) 0.0021(19) 0.009(2)
C43 0.038(3) 0.072(4) 0.035(3) -0.002(3) -0.005(2) 0.013(3)
C44 0.033(2) 0.066(4) 0.045(3) -0.007(3) -0.006(2) 0.006(3)
C45 0.033(2) 0.045(3) 0.051(3) -0.004(2) -0.004(2) -0.003(2)

loop_
_atom_type_symbol
_atom_type_description
_atom_type_scat_dispersion_real
_atom_type_scat_dispersion_imag
_atom_type_scat_source
C C 0.0033 0.0016 'International Tables Vol C Tables 4.2.6.8 and 6.1.1.4'
H H 0.0000 0.0000 'International Tables Vol C Tables 4.2.6.8 and 6.1.1.4'
N N 0.0061 0.0033 'International Tables Vol C Tables 4.2.6.8 and 6.1.1.4'
P P 0.1023 0.0942 'International Tables Vol C Tables 4.2.6.8 and 6.1.1.4'
Br Br -0.2901 2.4595 'International Tables Vol C Tables 4.2.6.8 and 6.1.1.4'
Pd Pd -0.9988 1.0072 'International Tables Vol C Tables 4.2.6.8 and 6.1.1.4'

loop_
_geom_angle_atom_site_label_1
_geom_angle_atom_site_label_2
_geom_angle_atom_site_label_3
_geom_angle
C36 Pd1 N1 177.87(15)
C36 Pd1 P1 92.41(12)
N1 Pd1 P1 86.89(9)
C36 Pd1 Br1 90.90(12)
N1 Pd1 Br1 90.43(8)
P1 Pd1 Br1 160.40(3)
C14 P1 C1 105.8(2)
C14 P1 C8 106.00(18)
C1 P1 C8 102.15(18)
C14 P1 Pd1 117.47(14)
C1 P1 Pd1 102.37(14)
C8 P1 Pd1 120.84(13)
C7 N1 N2 120.2(3)
C7 N1 Pd1 120.4(3)
N2 N1 Pd1 117.8(2)
N1 N2 C20 122.9(3)
N1 N2 C23 120.9(3)
C20 N2 C23 114.1(3)
C2 C1 C6 119.4(4)
C2 C1 P1 122.0(3)
C6 C1 P1 118.4(3)
C1 C2 C3 117.2(4)
C1 C2 C7 126.4(4)
C3 C2 C7 116.1(4)
C4 C3 C2 123.1(4)
C4 C3 H3 118.5
C2 C3 H3 118.5
C3 C4 C5 119.6(4)
C3 C4 H4 120.2
C5 C4 H4 120.2
C6 C5 C4 119.8(4)
C6 C5 H5 120.1
C4 C5 H5 120.1
C5 C6 C1 120.9(4)
C5 C6 H6 119.6
C1 C6 H6 119.6
N1 C7 C2 126.9(4)
N1 C7 H7 116.6
C2 C7 H7 116.6
C13 C8 C9 118.1(4)
C13 C8 P1 122.4(3)
C9 C8 P1 119.6(3)
C10 C9 C8 120.4(4)
C10 C9 H9 119.8
C8 C9 H9 119.8
C11 C10 C9 119.7(5)
C11 C10 H10 120.1
C9 C10 H10 120.1
C10 C11 C12 120.7(4)
C10 C11 H11 119.6
C12 C11 H11 119.6
C13 C12 C11 119.0(4)
C13 C12 H12 120.5
C11 C12 H12 120.5
C12 C13 C8 122.0(4)
C12 C13 H13 119.0
C8 C13 H13 119.0
C19 C14 C15 118.1(4)
C19 C14 P1 123.5(3)
C15 C14 P1 118.2(3)
C16 C15 C14 120.7(4)
C16 C15 H15 119.6
C14 C15 H15 119.6
C17 C16 C15 119.6(4)
C17 C16 H16 120.2
C15 C16 H16 120.2
C16 C17 C18 120.2(5)
C16 C17 H17 119.9
C18 C17 H17 119.9
C19 C18 C17 120.1(4)
C19 C18 H18 120.0
C17 C18 H18 120.0
C18 C19 C14 121.2(4)
C18 C19 H19 119.4
C14 C19 H19 119.4
N2 C20 C24 114.5(3)
N2 C20 C21 101.6(4)
C24 C20 C21 110.0(4)
N2 C20 H20 110.2
C24 C20 H20 110.2
C21 C20 H20 110.2
C22 C21 C20 102.7(4)
C22 C21 H21A 111.2
C20 C21 H21A 111.2
C22 C21 H21B 111.2
C20 C21 H21B 111.2
H21A C21 H21B 109.1
C23 C22 C21 103.0(4)
C23 C22 H22A 111.2
C21 C22 H22A 111.2
C23 C22 H22B 111.2
C21 C22 H22B 111.2
H22A C22 H22B 109.1
N2 C23 C30 116.1(4)
N2 C23 C22 99.8(4)
C30 C23 C22 110.2(4)
N2 C23 H23 110.1
C30 C23 H23 110.1
C22 C23 H23 110.1
C25 C24 C29 118.8(4)
C25 C24 C20 121.7(4)
C29 C24 C20 119.0(4)
C26 C25 C24 120.1(5)
C26 C25 H25 119.9
C24 C25 H25 119.9
C27 C26 C25 120.2(5)
C27 C26 H26 119.9
C25 C26 H26 119.9
C28 C27 C26 120.3(5)
C28 C27 H27 119.8
C26 C27 H27 119.8
C27 C28 C29 119.9(5)
C27 C28 H28 120.0
C29 C28 H28 120.0
C28 C29 C24 120.5(4)
C28 C29 H29 119.8
C24 C29 H29 119.8
C31 C30 C35 119.1(5)
C31 C30 C23 122.0(4)
C35 C30 C23 118.4(5)
C30 C31 C32 119.5(5)
C30 C31 H31 120.2
C32 C31 H31 120.2
C33 C32 C31 121.1(7)
C33 C32 H32 119.4
C31 C32 H32 119.4
C32 C33 C34 119.7(6)
C32 C33 H33 120.1
C34 C33 H33 120.1
C33 C34 C35 120.7(6)
C33 C34 H34 119.7
C35 C34 H34 119.7
C30 C35 C34 119.9(6)
C30 C35 H35 120.1
C34 C35 H35 120.1
C45 C36 C37 119.9(4)
C45 C36 Pd1 121.9(4)
C37 C36 Pd1 118.3(3)
C36 C37 C42 120.0(4)
C36 C37 C38 123.0(4)
C42 C37 C38 117.0(4)
C39 C38 C37 120.5(5)
C39 C38 H38 119.7
C37 C38 H38 119.7
C38 C39 C40 121.4(5)
C38 C39 H39 119.3
C40 C39 H39 119.3
C41 C40 C39 120.7(5)
C41 C40 H40 119.6
C39 C40 H40 119.6
C40 C41 C42 122.0(5)
C40 C41 H41 119.0
C42 C41 H41 119.0
C43 C42 C41 122.7(5)
C43 C42 C37 118.9(5)
C41 C42 C37 118.4(5)
C44 C43 C42 120.3(5)
C44 C43 H43 119.8
C42 C43 H43 119.8
C43 C44 C45 118.8(5)
C43 C44 H44 120.6
C45 C44 H44 120.6
C36 C45 C44 122.1(5)
C36 C45 H45 119.0
C44 C45 H45 119.0

loop_
_geom_bond_atom_site_label_1
_geom_bond_atom_site_label_2
_geom_bond_distance
Pd1 C36 2.043(4)
Pd1 N1 2.168(3)
Pd1 P1 2.2315(10)
Pd1 Br1 2.4997(5)
P1 C14 1.817(4)
P1 C1 1.826(4)
P1 C8 1.828(4)
N1 C7 1.294(5)
N1 N2 1.349(4)
N2 C20 1.470(5)
N2 C23 1.471(5)
C1 C2 1.403(6)
C1 C6 1.413(6)
C2 C3 1.404(5)
C2 C7 1.457(6)
C3 C4 1.352(6)
C3 H3 0.9500
C4 C5 1.390(7)
C4 H4 0.9500
C5 C6 1.370(6)
C5 H5 0.9500
C6 H6 0.9500
C7 H7 0.9500
C8 C13 1.373(6)
C8 C9 1.394(6)
C9 C10 1.389(6)
C9 H9 0.9500
C10 C11 1.359(7)
C10 H10 0.9500
C11 C12 1.385(7)
C11 H11 0.9500
C12 C13 1.369(6)
C12 H12 0.9500
C13 H13 0.9500
C14 C19 1.388(6)
C14 C15 1.402(6)
C15 C16 1.384(6)
C15 H15 0.9500
C16 C17 1.377(7)
C16 H16 0.9500
C17 C18 1.385(7)
C17 H17 0.9500
C18 C19 1.366(6)
C18 H18 0.9500
C19 H19 0.9500
C20 C24 1.517(6)
C20 C21 1.543(6)
C20 H20 1.0000
C21 C22 1.532(7)
C21 H21A 0.9900
C21 H21B 0.9900
C22 C23 1.518(7)
C22 H22A 0.9900
C22 H22B 0.9900
C23 C30 1.517(6)
C23 H23 1.0000
C24 C25 1.392(6)
C24 C29 1.393(6)
C25 C26 1.382(7)
C25 H25 0.9500
C26 C27 1.381(7)
C26 H26 0.9500
C27 C28 1.370(7)
C27 H27 0.9500
C28 C29 1.385(7)
C28 H28 0.9500
C29 H29 0.9500
C30 C31 1.381(7)
C30 C35 1.386(7)
C31 C32 1.404(7)
C31 H31 0.9500
C32 C33 1.352(10)
C32 H32 0.9500
C33 C34 1.364(11)
C33 H33 0.9500
C34 C35 1.398(9)
C34 H34 0.9500
C35 H35 0.9500
C36 C45 1.360(6)
C36 C37 1.398(7)
C37 C42 1.440(6)
C37 C38 1.446(6)
C38 C39 1.353(6)
C38 H38 0.9500
C39 C40 1.383(7)
C39 H39 0.9500
C40 C41 1.333(8)
C40 H40 0.9500
C41 C42 1.416(7)
C41 H41 0.9500
C42 C43 1.408(7)
C43 C44 1.400(8)
C43 H43 0.9500
C44 C45 1.424(7)
C44 H44 0.9500
C45 H45 0.9500

loop_
_geom_torsion_atom_site_label_1
_geom_torsion_atom_site_label_2
_geom_torsion_atom_site_label_3
_geom_torsion_atom_site_label_4
_geom_torsion
C36 Pd1 P1 C14 -13.6(2)
N1 Pd1 P1 C14 168.47(18)
Br1 Pd1 P1 C14 85.95(18)
C36 Pd1 P1 C1 -128.86(19)
N1 Pd1 P1 C1 53.16(16)
Br1 Pd1 P1 C1 -29.35(18)
C36 Pd1 P1 C8 118.7(2)
N1 Pd1 P1 C8 -59.29(18)
Br1 Pd1 P1 C8 -141.80(16)
P1 Pd1 N1 C7 -54.3(3)
Br1 Pd1 N1 C7 106.3(3)
P1 Pd1 N1 N2 140.1(3)
Br1 Pd1 N1 N2 -59.3(3)
C7 N1 N2 C20 7.7(5)
Pd1 N1 N2 C20 173.3(3)
C7 N1 N2 C23 170.1(4)
Pd1 N1 N2 C23 -24.2(4)
C14 P1 C1 C2 -163.7(3)
C8 P1 C1 C2 85.6(3)
Pd1 P1 C1 C2 -40.1(3)
C14 P1 C1 C6 21.4(4)
C8 P1 C1 C6 -89.3(4)
Pd1 P1 C1 C6 144.9(3)
C6 C1 C2 C3 -1.8(6)
P1 C1 C2 C3 -176.7(3)
C6 C1 C2 C7 172.0(4)
P1 C1 C2 C7 -2.9(6)
C1 C2 C3 C4 0.7(6)
C7 C2 C3 C4 -173.7(4)
C2 C3 C4 C5 0.6(7)
C3 C4 C5 C6 -0.9(8)
C4 C5 C6 C1 -0.3(8)
C2 C1 C6 C5 1.6(7)
P1 C1 C6 C5 176.7(4)
N2 N1 C7 C2 -172.5(3)
Pd1 N1 C7 C2 22.2(5)
C1 C2 C7 N1 17.2(6)
C3 C2 C7 N1 -168.9(4)
C14 P1 C8 C13 -111.9(4)
C1 P1 C8 C13 -1.4(4)
Pd1 P1 C8 C13 111.2(3)
C14 P1 C8 C9 68.1(4)
C1 P1 C8 C9 178.6(3)
Pd1 P1 C8 C9 -68.8(4)
C13 C8 C9 C10 3.1(6)
P1 C8 C9 C10 -176.9(3)
C8 C9 C10 C11 -3.0(7)
C9 C10 C11 C12 1.4(8)
C10 C11 C12 C13 -0.1(8)
C11 C12 C13 C8 0.3(7)
C9 C8 C13 C12 -1.8(7)
P1 C8 C13 C12 178.2(4)
C1 P1 C14 C19 -124.2(4)
C8 P1 C14 C19 -16.2(4)
Pd1 P1 C14 C19 122.4(3)
C1 P1 C14 C15 60.2(4)
C8 P1 C14 C15 168.2(3)
Pd1 P1 C14 C15 -53.2(4)
C19 C14 C15 C16 -1.8(7)
P1 C14 C15 C16 174.0(4)
C14 C15 C16 C17 0.5(8)
C15 C16 C17 C18 1.3(8)
C16 C17 C18 C19 -1.8(8)
C17 C18 C19 C14 0.4(7)
C15 C14 C19 C18 1.3(7)
P1 C14 C19 C18 -174.3(4)
N1 N2 C20 C24 -81.1(5)
C23 N2 C20 C24 115.4(4)
N1 N2 C20 C21 160.4(4)
C23 N2 C20 C21 -3.1(4)
N2 C20 C21 C22 27.8(4)
C24 C20 C21 C22 -93.8(4)
C20 C21 C22 C23 -43.0(4)
N1 N2 C23 C30 -68.5(5)
C20 N2 C23 C30 95.4(4)
N1 N2 C23 C22 173.1(3)
C20 N2 C23 C22 -23.0(4)
C21 C22 C23 N2 39.5(4)
C21 C22 C23 C30 -83.2(4)
N2 C20 C24 C25 -29.6(6)
C21 C20 C24 C25 83.9(5)
N2 C20 C24 C29 158.0(4)
C21 C20 C24 C29 -88.4(5)
C29 C24 C25 C26 2.9(7)
C20 C24 C25 C26 -169.4(4)
C24 C25 C26 C27 -0.6(8)
C25 C26 C27 C28 -2.2(9)
C26 C27 C28 C29 2.7(9)
C27 C28 C29 C24 -0.3(8)
C25 C24 C29 C28 -2.4(7)
C20 C24 C29 C28 170.1(4)
N2 C23 C30 C31 -26.0(6)
C22 C23 C30 C31 86.4(5)
N2 C23 C30 C35 161.9(4)
C22 C23 C30 C35 -85.6(5)
C35 C30 C31 C32 2.8(7)
C23 C30 C31 C32 -169.2(4)
C30 C31 C32 C33 -1.9(8)
C31 C32 C33 C34 0.3(9)
C32 C33 C34 C35 0.3(10)
C31 C30 C35 C34 -2.2(8)
C23 C30 C35 C34 170.1(5)
C33 C34 C35 C30 0.7(9)
P1 Pd1 C36 C45 100.3(4)
Br1 Pd1 C36 C45 -60.4(4)
P1 Pd1 C36 C37 -78.6(3)
Br1 Pd1 C36 C37 120.7(3)
C45 C36 C37 C42 -0.7(7)
Pd1 C36 C37 C42 178.2(3)
C45 C36 C37 C38 177.6(4)
Pd1 C36 C37 C38 -3.5(6)
C36 C37 C38 C39 179.3(5)
C42 C37 C38 C39 -2.3(7)
C37 C38 C39 C40 1.0(8)
C38 C39 C40 C41 0.4(9)
C39 C40 C41 C42 -0.5(9)
C40 C41 C42 C43 179.2(5)
C40 C41 C42 C37 -0.9(8)
C36 C37 C42 C43 0.6(7)
C38 C37 C42 C43 -177.8(4)
C36 C37 C42 C41 -179.3(4)
C38 C37 C42 C41 2.3(7)
C41 C42 C43 C44 179.5(5)
C37 C42 C43 C44 -0.4(7)
C42 C43 C44 C45 0.4(8)
C37 C36 C45 C44 0.7(7)
Pd1 C36 C45 C44 -178.2(4)
C43 C44 C45 C36 -0.6(8)
